data_4315232
loop_
_publ_author_name
'Fei-Yan Yi'
'Qi-Pu Lin'
'Tian-Hua Zhou'
'Jiang-Gao Mao'

_publ_section_title
;
 A Series of New Manganese(II) Sulfonate-Arsonates with 2D Layer, 1D
 Chain, and 0D Clusters Structures
;
_journal_name_full 'Inorganic Chemistry'
_journal_page_first 3489
_journal_page_last 3500
_journal_paper_doi 10.1021/ic100103k
_journal_volume 49
_journal_year 2010
_chemical_formula_sum 'C30 H27 As Mn N4 O9 S'
_chemical_formula_weight 749.48
_chemical_name_systematic
; 
 ? 
;
_space_group_IT_number 2
_symmetry_cell_setting triclinic
_symmetry_space_group_name_Hall '-P 1'
_symmetry_space_group_name_H-M 'P -1'
_atom_sites_solution_hydrogens geom
_atom_sites_solution_primary direct
_atom_sites_solution_secondary difmap
_audit_creation_method SHELXL-97
_cell_angle_alpha 111.433(4)
_cell_angle_beta 93.179(2)
_cell_angle_gamma 112.781(5)
_cell_formula_units_Z 2
_cell_length_a 10.5222(18)
_cell_length_b 12.801(3)
_cell_length_c 13.644(2)
_cell_measurement_reflns_used 3099
_cell_measurement_temperature 293(2)
_cell_measurement_theta_max 27.4835
_cell_measurement_theta_min 3
_cell_volume 1535.1(5)
_computing_cell_refinement 'CrystalClear (Rigaku/MSC Inc., 2005)'
_computing_data_collection 'CrystalClear (Rigaku/MSC Inc., 2005)'
_computing_data_reduction 'CrystalClear (Rigaku/MSC Inc., 2005)'
_computing_structure_refinement 'SHELXL-97 (Sheldrick, 1997)'
_computing_structure_solution 'SHELXS-97 (Sheldrick, 1990)'
_diffrn_ambient_temperature 293(2)
_diffrn_detector_area_resol_mean 14.6306
_diffrn_measured_fraction_theta_full 0.933
_diffrn_measured_fraction_theta_max 0.933
_diffrn_measurement_device_type 'Mercury70 (2x2 bin mode)'
_diffrn_measurement_method CCD_Profile_fitting
_diffrn_radiation_monochromator graphite
_diffrn_radiation_source 'fine-focus sealed tube'
_diffrn_radiation_type MoK\a
_diffrn_radiation_wavelength 0.71073
_diffrn_reflns_av_R_equivalents 0.0715
_diffrn_reflns_av_sigmaI/netI 0.1037
_diffrn_reflns_limit_h_max 13
_diffrn_reflns_limit_h_min -13
_diffrn_reflns_limit_k_max 16
_diffrn_reflns_limit_k_min -16
_diffrn_reflns_limit_l_max 17
_diffrn_reflns_limit_l_min -17
_diffrn_reflns_number 12001
_diffrn_reflns_theta_full 27.48
_diffrn_reflns_theta_max 27.48
_diffrn_reflns_theta_min 2.39
_exptl_absorpt_coefficient_mu 1.629
_exptl_absorpt_correction_T_max 1
_exptl_absorpt_correction_T_min 0.3814
_exptl_absorpt_correction_type multi-scan
_exptl_crystal_colour yellow
_exptl_crystal_density_diffrn 1.621
_exptl_crystal_density_method 'not measured'
_exptl_crystal_description prism
_exptl_crystal_F_000 762
_exptl_crystal_size_max 0.2
_exptl_crystal_size_mid 0.15
_exptl_crystal_size_min 0.15
_refine_diff_density_max 0.547
_refine_diff_density_min -0.744
_refine_diff_density_rms 0.093
_refine_ls_extinction_method shelxtl
_refine_ls_goodness_of_fit_ref 0.950
_refine_ls_hydrogen_treatment constr
_refine_ls_matrix_type full
_refine_ls_number_parameters 424
_refine_ls_number_reflns 6571
_refine_ls_number_restraints 0
_refine_ls_restrained_S_all 0.950
_refine_ls_R_factor_all 0.1049
_refine_ls_R_factor_gt 0.0601
_refine_ls_shift/su_max 0.000
_refine_ls_shift/su_mean 0.000
_refine_ls_structure_factor_coef Fsqd
_refine_ls_weighting_details 'calc w=1/[\s^2^(Fo^2^)+(0.0619P)^2^+0.0000P] where P=(Fo^2^+2Fc^2^)/3'
_refine_ls_weighting_scheme calc
_refine_ls_wR_factor_gt 0.1320
_refine_ls_wR_factor_ref 0.1573
_reflns_number_gt 3867
_reflns_number_total 6571
_reflns_threshold_expression >2sigma(I)
_cod_data_source_file ic100103k_si_001_03.cif
_cod_data_source_block 3
_cod_depositor_comments
;
The following automatic conversions were performed:

'_exptl_absorpt_correction_type' value 'Multi-scan' changed to
'multi-scan' according to the built-in table from CIF Core dictionary
named 'cif_core.dic' version 2.4.1 from 2010-06-29.

Automatic conversion script
Id: cif_fix_values 1646 2011-03-28 12:23:43Z adriana 
;
_cod_database_code 4315232

loop_
_symmetry_equiv_pos_as_xyz
'x, y, z'
'-x, -y, -z'

loop_
_atom_site_label
_atom_site_type_symbol
_atom_site_fract_x
_atom_site_fract_y
_atom_site_fract_z
_atom_site_U_iso_or_equiv
_atom_site_adp_type
_atom_site_occupancy
_atom_site_symmetry_multiplicity
_atom_site_calc_flag
_atom_site_refinement_flags
_atom_site_disorder_assembly
_atom_site_disorder_group
Mn1 Mn 0.24611(7) 0.56454(7) 0.26126(6) 0.0383(2) Uani 1 1 d . . .
As1 As 0.29499(5) 0.88160(5) 0.37496(4) 0.04203(17) Uani 1 1 d . . .
S1 S 0.13594(14) 0.80244(12) 0.10675(10) 0.0437(3) Uani 1 1 d . . .
N1 N 0.4515(4) 0.6259(4) 0.2072(3) 0.0415(10) Uani 1 1 d . . .
N2 N 0.2797(4) 0.3854(4) 0.1642(3) 0.0464(10) Uani 1 1 d . . .
N3 N 0.3648(4) 0.5989(4) 0.4239(3) 0.0437(10) Uani 1 1 d . . .
N4 N 0.0894(4) 0.4434(4) 0.3292(3) 0.0445(10) Uani 1 1 d . . .
C1 C 0.1654(5) 0.9370(4) 0.3281(4) 0.0432(12) Uani 1 1 d . . .
C2 C 0.1114(5) 0.9094(4) 0.2229(4) 0.0412(12) Uani 1 1 d . . .
C3 C 0.0249(6) 0.9623(5) 0.2008(5) 0.0586(15) Uani 1 1 d . . .
H3A H -0.0126 0.9428 0.1297 0.070 Uiso 1 1 calc R . .
C4 C -0.0043(7) 1.0435(5) 0.2852(6) 0.0730(19) Uani 1 1 d . . .
H4B H -0.0583 1.0811 0.2704 0.088 Uiso 1 1 calc R . .
C5 C 0.0440(7) 1.0688(5) 0.3878(6) 0.078(2) Uani 1 1 d . . .
H5A H 0.0202 1.1209 0.4435 0.093 Uiso 1 1 calc R . .
C6 C 0.1308(6) 1.0168(5) 0.4117(5) 0.0605(16) Uani 1 1 d . . .
H6A H 0.1653 1.0356 0.4832 0.073 Uiso 1 1 calc R . .
C7 C 0.5325(6) 0.7442(5) 0.2253(4) 0.0550(14) Uani 1 1 d . . .
H7A H 0.5001 0.8040 0.2565 0.066 Uiso 1 1 calc R . .
C8 C 0.6625(6) 0.7804(6) 0.1992(5) 0.0687(18) Uani 1 1 d . . .
H8A H 0.7170 0.8639 0.2140 0.082 Uiso 1 1 calc R . .
C9 C 0.7110(6) 0.6955(6) 0.1525(5) 0.0680(17) Uani 1 1 d . . .
H9A H 0.7992 0.7205 0.1355 0.082 Uiso 1 1 calc R . .
C10 C 0.6297(6) 0.5702(5) 0.1294(4) 0.0505(13) Uani 1 1 d . . .
C11 C 0.6708(6) 0.4746(6) 0.0775(5) 0.0604(16) Uani 1 1 d . . .
H11A H 0.7575 0.4949 0.0579 0.072 Uiso 1 1 calc R . .
C12 C 0.5876(6) 0.3555(6) 0.0560(5) 0.0633(16) Uani 1 1 d . . .
H12A H 0.6177 0.2945 0.0224 0.076 Uiso 1 1 calc R . .
C13 C 0.4529(6) 0.3206(5) 0.0838(4) 0.0530(14) Uani 1 1 d . . .
C14 C 0.3612(7) 0.1974(6) 0.0613(5) 0.0679(17) Uani 1 1 d . . .
H14A H 0.3870 0.1336 0.0270 0.082 Uiso 1 1 calc R . .
C15 C 0.2341(7) 0.1704(6) 0.0895(5) 0.0684(17) Uani 1 1 d . . .
H15A H 0.1724 0.0885 0.0745 0.082 Uiso 1 1 calc R . .
C16 C 0.1977(6) 0.2673(5) 0.1409(5) 0.0563(14) Uani 1 1 d . . .
H16A H 0.1107 0.2476 0.1599 0.068 Uiso 1 1 calc R . .
C17 C 0.4080(5) 0.4120(5) 0.1352(4) 0.0413(11) Uani 1 1 d . . .
C18 C 0.4959(5) 0.5384(5) 0.1579(4) 0.0422(12) Uani 1 1 d . . .
C19 C 0.4979(6) 0.6815(6) 0.4741(5) 0.0601(15) Uani 1 1 d . . .
H19A H 0.5507 0.7283 0.4397 0.072 Uiso 1 1 calc R . .
C20 C 0.5623(7) 0.7017(7) 0.5751(5) 0.080(2) Uani 1 1 d . . .
H20A H 0.6556 0.7610 0.6075 0.096 Uiso 1 1 calc R . .
C21 C 0.4868(8) 0.6338(7) 0.6254(5) 0.0745(19) Uani 1 1 d . . .
H21A H 0.5285 0.6456 0.6928 0.089 Uiso 1 1 calc R . .
C22 C 0.3466(7) 0.5462(6) 0.5768(5) 0.0566(15) Uani 1 1 d . . .
C23 C 0.2595(9) 0.4730(7) 0.6261(5) 0.0736(19) Uani 1 1 d . . .
H23A H 0.2986 0.4792 0.6920 0.088 Uiso 1 1 calc R . .
C24 C 0.1234(9) 0.3960(6) 0.5797(6) 0.074(2) Uani 1 1 d . . .
H24A H 0.0690 0.3508 0.6147 0.089 Uiso 1 1 calc R . .
C25 C 0.0588(6) 0.3812(5) 0.4775(5) 0.0546(15) Uani 1 1 d . . .
C26 C -0.0832(7) 0.3055(6) 0.4272(6) 0.072(2) Uani 1 1 d . . .
H26A H -0.1418 0.2594 0.4598 0.086 Uiso 1 1 calc R . .
C27 C -0.1374(6) 0.2980(5) 0.3312(6) 0.0663(17) Uani 1 1 d . . .
H27A H -0.2327 0.2473 0.2972 0.080 Uiso 1 1 calc R . .
C28 C -0.0458(6) 0.3689(5) 0.2842(5) 0.0573(15) Uani 1 1 d . . .
H28A H -0.0828 0.3627 0.2178 0.069 Uiso 1 1 calc R . .
C29 C 0.1425(5) 0.4504(4) 0.4245(4) 0.0436(12) Uani 1 1 d . . .
C30 C 0.2891(6) 0.5339(5) 0.4760(4) 0.0429(12) Uani 1 1 d . . .
O1 O 0.2706(4) 0.8070(4) 0.1372(3) 0.0667(11) Uani 1 1 d . . .
O2 O 0.1226(5) 0.8415(4) 0.0222(3) 0.0823(13) Uani 1 1 d . . .
O3 O 0.0198(4) 0.6805(3) 0.0833(3) 0.0580(10) Uani 1 1 d . . .
O4 O 0.2955(4) 0.9307(4) 0.5110(3) 0.0628(11) Uani 1 1 d . . .
H4A H 0.3772 0.9650 0.5465 0.094 Uiso 1 1 calc R . .
O5 O 0.2276(4) 0.7285(3) 0.3235(3) 0.0544(9) Uani 1 1 d . . .
O6 O 0.4558(3) 0.9588(3) 0.3640(3) 0.0527(9) Uani 1 1 d . . .
O1W O 0.0804(4) 0.5045(3) 0.1242(3) 0.0561(10) Uani 1 1 d . . .
H1WA H 0.0456 0.5568 0.1382 0.084 Uiso 1 1 d R . .
H1WB H 0.0159 0.4332 0.1127 0.084 Uiso 1 1 d R . .
O2W O 0.5362(6) 1.0340(6) 0.1995(5) 0.154(3) Uani 1 1 d . . .
H2WA H 0.6052 1.0193 0.2145 0.231 Uiso 1 1 d R . .
H2WB H 0.5348 1.0922 0.2548 0.231 Uiso 1 1 d R . .
O3W O 0.6112(11) 1.0861(11) 0.0381(10) 0.113(4) Uani 0.50 1 d P . .
O3W' O 0.7982(15) 1.0720(11) 0.1269(10) 0.152(5) Uani 0.50 1 d P . .

loop_
_atom_site_aniso_label
_atom_site_aniso_U_11
_atom_site_aniso_U_22
_atom_site_aniso_U_33
_atom_site_aniso_U_23
_atom_site_aniso_U_13
_atom_site_aniso_U_12
Mn1 0.0341(5) 0.0383(4) 0.0395(4) 0.0170(3) 0.0091(3) 0.0122(4)
As1 0.0388(3) 0.0382(3) 0.0349(3) 0.0101(2) 0.0087(2) 0.0081(3)
S1 0.0443(8) 0.0424(7) 0.0395(7) 0.0149(6) 0.0106(6) 0.0162(7)
N1 0.038(2) 0.049(3) 0.041(2) 0.024(2) 0.0136(19) 0.016(2)
N2 0.038(3) 0.047(3) 0.049(3) 0.018(2) 0.012(2) 0.016(2)
N3 0.037(3) 0.047(2) 0.045(3) 0.022(2) 0.010(2) 0.014(2)
N4 0.039(3) 0.040(2) 0.050(3) 0.019(2) 0.016(2) 0.013(2)
C1 0.048(3) 0.028(2) 0.044(3) 0.010(2) 0.016(2) 0.012(2)
C2 0.038(3) 0.027(2) 0.056(3) 0.018(2) 0.015(2) 0.010(2)
C3 0.057(4) 0.034(3) 0.081(4) 0.025(3) 0.010(3) 0.015(3)
C4 0.078(5) 0.040(3) 0.106(6) 0.027(4) 0.032(4) 0.032(3)
C5 0.086(5) 0.045(4) 0.111(6) 0.026(4) 0.055(5) 0.041(4)
C6 0.073(4) 0.038(3) 0.062(4) 0.014(3) 0.028(3) 0.021(3)
C7 0.049(3) 0.052(3) 0.062(4) 0.025(3) 0.021(3) 0.019(3)
C8 0.049(4) 0.061(4) 0.095(5) 0.039(4) 0.035(4) 0.014(3)
C9 0.052(4) 0.083(5) 0.078(5) 0.043(4) 0.035(3) 0.028(4)
C10 0.047(3) 0.068(4) 0.048(3) 0.033(3) 0.018(3) 0.028(3)
C11 0.057(4) 0.085(5) 0.058(4) 0.034(3) 0.029(3) 0.042(4)
C12 0.072(4) 0.080(4) 0.058(4) 0.029(3) 0.031(3) 0.051(4)
C13 0.063(4) 0.055(4) 0.050(3) 0.022(3) 0.017(3) 0.033(3)
C14 0.091(5) 0.065(4) 0.063(4) 0.025(3) 0.026(4) 0.049(4)
C15 0.078(5) 0.046(3) 0.072(4) 0.019(3) 0.017(4) 0.023(3)
C16 0.049(4) 0.047(3) 0.060(4) 0.018(3) 0.009(3) 0.014(3)
C17 0.043(3) 0.049(3) 0.037(3) 0.021(2) 0.008(2) 0.022(3)
C18 0.042(3) 0.057(3) 0.037(3) 0.022(2) 0.013(2) 0.029(3)
C19 0.054(4) 0.067(4) 0.055(4) 0.026(3) 0.004(3) 0.022(3)
C20 0.065(4) 0.094(5) 0.068(5) 0.035(4) -0.007(4) 0.024(4)
C21 0.091(6) 0.085(5) 0.050(4) 0.030(4) 0.004(4) 0.040(4)
C22 0.075(4) 0.065(4) 0.052(4) 0.033(3) 0.023(3) 0.042(4)
C23 0.106(6) 0.079(5) 0.063(4) 0.047(4) 0.036(4) 0.048(5)
C24 0.117(6) 0.069(4) 0.079(5) 0.054(4) 0.064(5) 0.055(5)
C25 0.063(4) 0.041(3) 0.078(4) 0.035(3) 0.042(3) 0.028(3)
C26 0.086(5) 0.047(4) 0.104(6) 0.040(4) 0.059(5) 0.038(4)
C27 0.046(4) 0.041(3) 0.101(5) 0.025(4) 0.029(4) 0.012(3)
C28 0.045(4) 0.050(3) 0.072(4) 0.024(3) 0.021(3) 0.016(3)
C29 0.053(3) 0.038(3) 0.058(3) 0.027(3) 0.032(3) 0.029(3)
C30 0.053(3) 0.043(3) 0.045(3) 0.022(2) 0.020(3) 0.029(3)
O1 0.054(2) 0.084(3) 0.048(2) 0.006(2) 0.0077(19) 0.038(2)
O2 0.115(4) 0.093(3) 0.069(3) 0.052(3) 0.035(3) 0.056(3)
O3 0.049(2) 0.040(2) 0.058(2) 0.0056(18) 0.0060(19) 0.0082(19)
O4 0.043(2) 0.078(3) 0.034(2) 0.0138(19) 0.0107(17) 0.004(2)
O5 0.058(2) 0.037(2) 0.063(3) 0.0183(18) 0.0129(19) 0.0187(18)
O6 0.037(2) 0.057(2) 0.035(2) 0.0122(17) 0.0074(16) -0.0008(18)
O1W 0.059(2) 0.038(2) 0.057(2) 0.0116(18) -0.0059(19) 0.0182(19)
O2W 0.112(5) 0.164(6) 0.109(5) 0.079(5) 0.004(4) -0.030(4)
O3W 0.097(8) 0.152(10) 0.140(10) 0.095(9) 0.057(7) 0.067(7)
O3W' 0.212(15) 0.113(10) 0.105(10) 0.028(8) 0.032(10) 0.064(10)

loop_
_atom_type_symbol
_atom_type_description
_atom_type_scat_dispersion_real
_atom_type_scat_dispersion_imag
_atom_type_scat_source
C C 0.0033 0.0016 'International Tables Vol C Tables 4.2.6.8 and 6.1.1.4'
H H 0.0000 0.0000 'International Tables Vol C Tables 4.2.6.8 and 6.1.1.4'
N N 0.0061 0.0033 'International Tables Vol C Tables 4.2.6.8 and 6.1.1.4'
O O 0.0106 0.0060 'International Tables Vol C Tables 4.2.6.8 and 6.1.1.4'
S S 0.1246 0.1234 'International Tables Vol C Tables 4.2.6.8 and 6.1.1.4'
Mn Mn 0.3368 0.7283 'International Tables Vol C Tables 4.2.6.8 and 6.1.1.4'
As As 0.0499 2.0058 'International Tables Vol C Tables 4.2.6.8 and 6.1.1.4'

loop_
_geom_angle_atom_site_label_1
_geom_angle_atom_site_label_2
_geom_angle_atom_site_label_3
_geom_angle
_geom_angle_site_symmetry_1
_geom_angle_site_symmetry_3
_geom_angle_publ_flag
O5 Mn1 O1W 86.98(14) . . ?
O5 Mn1 N1 100.99(15) . . ?
O1W Mn1 N1 105.86(14) . . ?
O5 Mn1 N4 103.16(14) . . ?
O1W Mn1 N4 90.97(15) . . ?
N1 Mn1 N4 151.18(15) . . ?
O5 Mn1 N3 93.55(15) . . ?
O1W Mn1 N3 162.93(15) . . ?
N1 Mn1 N3 90.81(14) . . ?
N4 Mn1 N3 72.28(15) . . ?
O5 Mn1 N2 169.81(14) . . ?
O1W Mn1 N2 88.35(14) . . ?
N1 Mn1 N2 71.64(14) . . ?
N4 Mn1 N2 85.96(14) . . ?
N3 Mn1 N2 93.57(14) . . ?
O5 As1 O6 118.03(18) . . ?
O5 As1 O4 106.34(18) . . ?
O6 As1 O4 107.88(16) . . ?
O5 As1 C1 111.52(19) . . ?
O6 As1 C1 110.90(19) . . ?
O4 As1 C1 100.50(19) . . ?
O1 S1 O2 115.4(3) . . ?
O1 S1 O3 111.7(2) . . ?
O2 S1 O3 111.5(3) . . ?
O1 S1 C2 106.7(2) . . ?
O2 S1 C2 105.9(2) . . ?
O3 S1 C2 104.8(2) . . ?
C7 N1 C18 118.9(4) . . ?
C7 N1 Mn1 123.5(3) . . ?
C18 N1 Mn1 117.6(3) . . ?
C16 N2 C17 117.0(4) . . ?
C16 N2 Mn1 129.1(3) . . ?
C17 N2 Mn1 113.8(3) . . ?
C19 N3 C30 117.3(4) . . ?
C19 N3 Mn1 126.3(3) . . ?
C30 N3 Mn1 116.3(3) . . ?
C28 N4 C29 117.8(4) . . ?
C28 N4 Mn1 126.4(4) . . ?
C29 N4 Mn1 115.8(3) . . ?
C2 C1 C6 118.7(5) . . ?
C2 C1 As1 126.1(4) . . ?
C6 C1 As1 115.1(4) . . ?
C1 C2 C3 120.1(5) . . ?
C1 C2 S1 124.6(4) . . ?
C3 C2 S1 115.2(4) . . ?
C4 C3 C2 119.8(6) . . ?
C4 C3 H3A 120.1 . . ?
C2 C3 H3A 120.1 . . ?
C5 C4 C3 120.9(6) . . ?
C5 C4 H4B 119.5 . . ?
C3 C4 H4B 119.5 . . ?
C4 C5 C6 120.1(6) . . ?
C4 C5 H5A 120.0 . . ?
C6 C5 H5A 120.0 . . ?
C1 C6 C5 120.3(6) . . ?
C1 C6 H6A 119.9 . . ?
C5 C6 H6A 119.9 . . ?
N1 C7 C8 122.2(5) . . ?
N1 C7 H7A 118.9 . . ?
C8 C7 H7A 118.9 . . ?
C9 C8 C7 120.1(6) . . ?
C9 C8 H8A 119.9 . . ?
C7 C8 H8A 119.9 . . ?
C8 C9 C10 120.3(5) . . ?
C8 C9 H9A 119.9 . . ?
C10 C9 H9A 119.9 . . ?
C9 C10 C11 123.9(5) . . ?
C9 C10 C18 116.9(5) . . ?
C11 C10 C18 119.2(5) . . ?
C12 C11 C10 121.3(5) . . ?
C12 C11 H11A 119.3 . . ?
C10 C11 H11A 119.3 . . ?
C11 C12 C13 120.9(5) . . ?
C11 C12 H12A 119.6 . . ?
C13 C12 H12A 119.6 . . ?
C14 C13 C17 117.2(5) . . ?
C14 C13 C12 123.0(5) . . ?
C17 C13 C12 119.7(5) . . ?
C15 C14 C13 120.0(6) . . ?
C15 C14 H14A 120.0 . . ?
C13 C14 H14A 120.0 . . ?
C14 C15 C16 119.1(6) . . ?
C14 C15 H15A 120.5 . . ?
C16 C15 H15A 120.5 . . ?
N2 C16 C15 123.7(5) . . ?
N2 C16 H16A 118.1 . . ?
C15 C16 H16A 118.1 . . ?
N2 C17 C13 123.0(5) . . ?
N2 C17 C18 117.5(4) . . ?
C13 C17 C18 119.5(5) . . ?
N1 C18 C17 119.1(4) . . ?
N1 C18 C10 121.5(5) . . ?
C17 C18 C10 119.3(5) . . ?
N3 C19 C20 123.6(6) . . ?
N3 C19 H19A 118.2 . . ?
C20 C19 H19A 118.2 . . ?
C21 C20 C19 118.6(6) . . ?
C21 C20 H20A 120.7 . . ?
C19 C20 H20A 120.7 . . ?
C20 C21 C22 120.3(6) . . ?
C20 C21 H21A 119.8 . . ?
C22 C21 H21A 119.8 . . ?
C21 C22 C30 117.2(5) . . ?
C21 C22 C23 123.4(6) . . ?
C30 C22 C23 119.3(6) . . ?
C24 C23 C22 121.3(6) . . ?
C24 C23 H23A 119.3 . . ?
C22 C23 H23A 119.3 . . ?
C23 C24 C25 121.6(5) . . ?
C23 C24 H24A 119.2 . . ?
C25 C24 H24A 119.2 . . ?
C26 C25 C29 117.0(6) . . ?
C26 C25 C24 124.0(6) . . ?
C29 C25 C24 118.9(6) . . ?
C27 C26 C25 120.7(6) . . ?
C27 C26 H26A 119.7 . . ?
C25 C26 H26A 119.7 . . ?
C26 C27 C28 118.2(6) . . ?
C26 C27 H27A 120.9 . . ?
C28 C27 H27A 120.9 . . ?
N4 C28 C27 123.6(6) . . ?
N4 C28 H28A 118.2 . . ?
C27 C28 H28A 118.2 . . ?
N4 C29 C25 122.7(5) . . ?
N4 C29 C30 118.5(4) . . ?
C25 C29 C30 118.8(5) . . ?
N3 C30 C22 122.9(5) . . ?
N3 C30 C29 117.2(4) . . ?
C22 C30 C29 120.0(5) . . ?
S1 O2 O3W' 157.8(4) . 2_675 ?
S1 O3 O1W 119.0(2) . . ?
As1 O4 O6 113.99(18) . 2_676 ?
As1 O4 H4A 109.5 . . ?
O6 O4 H4A 4.5 2_676 . ?
As1 O5 Mn1 151.9(2) . . ?
As1 O6 O2W 128.2(2) . . ?
Mn1 O1W O3 135.45(17) . 2_565 ?
Mn1 O1W O3 120.01(15) . . ?
O3 O1W O3 97.75(14) 2_565 . ?
Mn1 O1W H1WA 109.1 . . ?
O3 O1W H1WA 115.1 2_565 . ?
O3 O1W H1WA 28.0 . . ?
Mn1 O1W H1WB 109.3 . . ?
O3 O1W H1WB 61.1 2_565 . ?
O3 O1W H1WB 121.9 . . ?
H1WA O1W H1WB 109.5 . . ?
O3W O2W O6 175.2(4) . . ?
O3W O2W H2WA 96.6 . . ?
O6 O2W H2WA 80.8 . . ?
O3W O2W H2WB 117.4 . . ?
O6 O2W H2WB 67.3 . . ?
H2WA O2W H2WB 109.5 . . ?

loop_
_geom_bond_atom_site_label_1
_geom_bond_atom_site_label_2
_geom_bond_distance
_geom_bond_site_symmetry_2
_geom_bond_publ_flag
Mn1 O5 2.049(3) . ?
Mn1 O1W 2.163(3) . ?
Mn1 N1 2.262(4) . ?
Mn1 N4 2.285(4) . ?
Mn1 N3 2.286(4) . ?
Mn1 N2 2.366(4) . ?
As1 O5 1.643(3) . ?
As1 O6 1.644(3) . ?
As1 O4 1.727(3) . ?
As1 C1 1.938(5) . ?
S1 O1 1.427(4) . ?
S1 O2 1.435(4) . ?
S1 O3 1.465(3) . ?
S1 C2 1.786(5) . ?
N1 C7 1.336(6) . ?
N1 C18 1.347(6) . ?
N2 C16 1.319(6) . ?
N2 C17 1.377(6) . ?
N3 C19 1.329(6) . ?
N3 C30 1.348(6) . ?
N4 C28 1.317(6) . ?
N4 C29 1.345(6) . ?
C1 C2 1.375(7) . ?
C1 C6 1.399(7) . ?
C2 C3 1.405(7) . ?
C3 C4 1.383(8) . ?
C3 H3A 0.9300 . ?
C4 C5 1.336(9) . ?
C4 H4B 0.9300 . ?
C5 C6 1.407(8) . ?
C5 H5A 0.9300 . ?
C6 H6A 0.9300 . ?
C7 C8 1.377(7) . ?
C7 H7A 0.9300 . ?
C8 C9 1.344(8) . ?
C8 H8A 0.9300 . ?
C9 C10 1.394(8) . ?
C9 H9A 0.9300 . ?
C10 C11 1.413(7) . ?
C10 C18 1.425(6) . ?
C11 C12 1.337(8) . ?
C11 H11A 0.9300 . ?
C12 C13 1.430(7) . ?
C12 H12A 0.9300 . ?
C13 C14 1.395(8) . ?
C13 C17 1.396(7) . ?
C14 C15 1.362(8) . ?
C14 H14A 0.9300 . ?
C15 C16 1.392(7) . ?
C15 H15A 0.9300 . ?
C16 H16A 0.9300 . ?
C17 C18 1.419(7) . ?
C19 C20 1.388(8) . ?
C19 H19A 0.9300 . ?
C20 C21 1.349(8) . ?
C20 H20A 0.9300 . ?
C21 C22 1.393(8) . ?
C21 H21A 0.9300 . ?
C22 C30 1.399(7) . ?
C22 C23 1.426(8) . ?
C23 C24 1.332(9) . ?
C23 H23A 0.9300 . ?
C24 C25 1.429(9) . ?
C24 H24A 0.9300 . ?
C25 C26 1.386(9) . ?
C25 C29 1.420(6) . ?
C26 C27 1.355(9) . ?
C26 H26A 0.9300 . ?
C27 C28 1.407(7) . ?
C27 H27A 0.9300 . ?
C28 H28A 0.9300 . ?
C29 C30 1.439(7) . ?
O2 O3W' 2.679(13) 2_675 ?
O3 O1W 2.790(5) . ?
O4 O6 2.576(5) 2_676 ?
O4 H4A 0.8200 . ?
O6 O2W 2.800(6) . ?
O1W O3 2.752(5) 2_565 ?
O1W H1WA 0.8500 . ?
O1W H1WB 0.8499 . ?
O2W O3W 2.604(11) . ?
O2W H2WA 0.8500 . ?
O2W H2WB 0.8501 . ?
